data_1505576
loop_
_publ_author_name
'Hsueh, Sheng-Yao'
'Lai, Chien-Chen'
'Liu, Yi-Hung'
'Wang, Yu'
'Peng, Shie-Ming'
'Chiu, Sheng-Hsien'

_publ_section_title
;
 Protecting a squaraine near-IR dye through its incorporation in a
 slippage-derived [2]rotaxane.
;
_journal_issue 22
_journal_name_full 'Organic letters'
_journal_page_first 4523
_journal_page_last 4526
_journal_paper_doi 10.1021/ol702050w
_journal_volume 9
_journal_year 2007
_chemical_formula_sum 'C80 H104 Cl2 N2 Na2 O26'
_chemical_formula_weight 1626.53
_chemical_name_systematic
; 
 ? 
;
_space_group_IT_number 88
_symmetry_cell_setting tetragonal
_symmetry_space_group_name_Hall '-I 4ad'
_symmetry_space_group_name_H-M 'I 41/a :2'
_atom_sites_solution_hydrogens geom
_atom_sites_solution_primary direct
_atom_sites_solution_secondary difmap
_audit_creation_method SHELXL-97
_cell_angle_alpha 90.00
_cell_angle_beta 90.00
_cell_angle_gamma 90.00
_cell_formula_units_Z 8
_cell_length_a 34.7389(5)
_cell_length_b 34.7389(5)
_cell_length_c 14.3489(2)
_cell_measurement_reflns_used 75561
_cell_measurement_temperature 295(2)
_cell_measurement_theta_max 27.5
_cell_measurement_theta_min 1
_cell_volume 17316.1(4)
_computing_cell_refinement 'HKL Denzo & Scalepack (Otwinowski & Minor)'
_computing_data_collection 'COLLECT (Nonius BV)'
_computing_data_reduction 'HKL Denzo & Scalepack (Otwinowski & Minor)'
_computing_molecular_graphics SHELXTL
_computing_publication_material SHELXTL
_computing_structure_refinement 'SHELXL-97 (Sheldrick, 1997)'
_computing_structure_solution 'SHELXS-97 (Sheldrick, 1990)'
_diffrn_ambient_temperature 295(2)
_diffrn_measured_fraction_theta_full 0.990
_diffrn_measured_fraction_theta_max 0.990
_diffrn_measurement_device_type 'Nonius KappaCCD'
_diffrn_measurement_method CCD
_diffrn_radiation_monochromator graphite
_diffrn_radiation_source 'fine-focus sealed tube'
_diffrn_radiation_type MoK\a
_diffrn_radiation_wavelength 0.71073
_diffrn_reflns_av_R_equivalents 0.0713
_diffrn_reflns_av_sigmaI/netI 0.0511
_diffrn_reflns_limit_h_max 45
_diffrn_reflns_limit_h_min -45
_diffrn_reflns_limit_k_max 43
_diffrn_reflns_limit_k_min -45
_diffrn_reflns_limit_l_max 18
_diffrn_reflns_limit_l_min -18
_diffrn_reflns_number 53664
_diffrn_reflns_theta_full 27.49
_diffrn_reflns_theta_max 27.49
_diffrn_reflns_theta_min 1.66
_exptl_absorpt_coefficient_mu 0.160
_exptl_absorpt_correction_T_max 0.978
_exptl_absorpt_correction_T_min 0.933
_exptl_absorpt_correction_type multi-scan
_exptl_absorpt_process_details
; 
multi-scan from symmetry-related measurements 
 Sortav (Blessing 1995) 
;
_exptl_crystal_colour orange
_exptl_crystal_density_diffrn 1.248
_exptl_crystal_density_method 'not measured'
_exptl_crystal_description prism
_exptl_crystal_F_000 6896
_exptl_crystal_size_max 0.30
_exptl_crystal_size_mid 0.20
_exptl_crystal_size_min 0.15
_refine_diff_density_max 0.898
_refine_diff_density_min -0.270
_refine_diff_density_rms 0.105
_refine_ls_extinction_coef 0.0018(2)
_refine_ls_extinction_expression Fc^*^=kFc[1+0.001xFc^2^\l^3^/sin(2\q)]^-1/4^
_refine_ls_extinction_method SHELXL
_refine_ls_goodness_of_fit_ref 1.291
_refine_ls_hydrogen_treatment mixed
_refine_ls_matrix_type full
_refine_ls_number_parameters 516
_refine_ls_number_reflns 9841
_refine_ls_number_restraints 542
_refine_ls_restrained_S_all 1.293
_refine_ls_R_factor_all 0.1578
_refine_ls_R_factor_gt 0.0838
_refine_ls_shift/su_max 0.044
_refine_ls_shift/su_mean 0.007
_refine_ls_structure_factor_coef Fsqd
_refine_ls_weighting_details 'calc w=1/[\s^2^(Fo^2^)+(0.1000P)^2^+16.3367P] where P=(Fo^2^+2Fc^2^)/3'
_refine_ls_weighting_scheme calc
_refine_ls_wR_factor_gt 0.2386
_refine_ls_wR_factor_ref 0.2796
_reflns_number_gt 5034
_reflns_number_total 9841
_reflns_threshold_expression >2sigma(I)
_cod_data_source_file ol702050w-file003.cif
_cod_data_source_block ic12125
_cod_depositor_comments
;
The following automatic conversions were performed:

'_symmetry_cell_setting' value 'Tetragonal' changed to 'tetragonal'
according to /home/saulius/struct/CIF-dictionaries/cif_core.dic
dictionary named 'cif_core.dic' version 2.4.1 from 2010-06-29.

Automatic conversion script
Id: cif_fix_values 1715 2011-07-08 13:25:40Z adriana 
;
_cod_original_sg_symbol_H-M I4(1)/a
_cod_database_code 1505576

loop_
_symmetry_equiv_pos_as_xyz
'x, y, z'
'-x+1/2, -y, z+1/2'
'-y+3/4, x+1/4, z+1/4'
'y+3/4, -x+3/4, z+3/4'
'x+1/2, y+1/2, z+1/2'
'-x+1, -y+1/2, z+1'
'-y+5/4, x+3/4, z+3/4'
'y+5/4, -x+5/4, z+5/4'
'-x, -y, -z'
'x-1/2, y, -z-1/2'
'y-3/4, -x-1/4, -z-1/4'
'-y-3/4, x-3/4, -z-3/4'
'-x+1/2, -y+1/2, -z+1/2'
'x, y+1/2, -z'
'y-1/4, -x+1/4, -z+1/4'
'-y-1/4, x-1/4, -z-1/4'

loop_
_atom_site_label
_atom_site_type_symbol
_atom_site_fract_x
_atom_site_fract_y
_atom_site_fract_z
_atom_site_U_iso_or_equiv
_atom_site_adp_type
_atom_site_occupancy
_atom_site_symmetry_multiplicity
_atom_site_calc_flag
_atom_site_refinement_flags
Na1 Na 0.23183(5) 0.12190(4) 0.23569(10) 0.0576(4) Uani 1 1 d .
O1 O 0.15753(8) 0.13319(8) 0.29770(19) 0.0645(7) Uani 1 1 d .
O2 O 0.21825(8) 0.11520(8) 0.41177(19) 0.0654(8) Uani 1 1 d .
O3 O 0.29152(8) 0.12118(8) 0.34655(18) 0.0606(7) Uani 1 1 d .
O4 O 0.30339(8) 0.12243(8) 0.17178(18) 0.0611(7) Uani 1 1 d .
O5 O 0.24168(8) 0.11610(8) 0.0592(2) 0.0641(8) Uani 1 1 d .
O6 O 0.17011(8) 0.13521(7) 0.12415(18) 0.0594(7) Uani 1 1 d .
O7 O 0.23611(9) 0.18653(7) 0.2419(2) 0.0675(8) Uani 1 1 d .
O8 O 0.23526(13) 0.05403(10) 0.2360(3) 0.0851(10) Uani 1 1 d D
H1 H 0.2432(13) 0.0391(11) 0.200(3) 0.073(16) Uiso 1 1 d D
H2 H 0.2343(16) 0.0408(14) 0.282(2) 0.10(2) Uiso 1 1 d D
N1 N 0.29825(13) 0.24842(11) -0.1964(3) 0.0825(11) Uani 1 1 d .
C1 C 0.14434(11) 0.16584(11) 0.2539(3) 0.0576(9) Uani 1 1 d U
C2 C 0.12757(11) 0.19738(11) 0.2980(3) 0.0624(10) Uani 1 1 d U
H2A H 0.1223 0.1964 0.3614 0.075 Uiso 1 1 calc R
C3 C 0.11880(11) 0.22998(11) 0.2474(3) 0.0615(9) Uani 1 1 d U
C4 C 0.10349(12) 0.26747(12) 0.2889(3) 0.0682(10) Uani 1 1 d U
C5 C 0.13162(11) 0.29871(11) 0.2578(3) 0.0616(9) Uani 1 1 d U
C10 C 0.13785(12) 0.29965(11) 0.1621(3) 0.0614(9) Uani 1 1 d U
C11 C 0.11548(12) 0.26960(12) 0.1061(3) 0.0665(10) Uani 1 1 d U
C12 C 0.12523(11) 0.23094(11) 0.1524(3) 0.0610(9) Uani 1 1 d U
C13 C 0.14099(11) 0.19926(11) 0.1072(3) 0.0587(9) Uani 1 1 d U
H13A H 0.1446 0.1996 0.0430 0.070 Uiso 1 1 calc R
C14 C 0.15118(11) 0.16728(11) 0.1587(3) 0.0556(9) Uani 1 1 d U
C15 C 0.06530(13) 0.27625(14) 0.2344(4) 0.0820(12) Uani 1 1 d U
H15A H 0.0465 0.2564 0.2479 0.098 Uiso 1 1 calc R
H15B H 0.0549 0.3006 0.2554 0.098 Uiso 1 1 calc R
C16 C 0.07207(13) 0.27799(13) 0.1308(4) 0.0800(12) Uani 1 1 d U
H16A H 0.0651 0.3033 0.1079 0.096 Uiso 1 1 calc R
H16B H 0.0558 0.2592 0.1000 0.096 Uiso 1 1 calc R
C17 C 0.09681(15) 0.26584(14) 0.3934(4) 0.0861(14) Uani 1 1 d U
H17A H 0.1206 0.2602 0.4244 0.129 Uiso 1 1 calc R
H17B H 0.0784 0.2460 0.4073 0.129 Uiso 1 1 calc R
H17C H 0.0872 0.2902 0.4146 0.129 Uiso 1 1 calc R
C18 C 0.12254(16) 0.27100(13) 0.0023(3) 0.0792(13) Uani 1 1 d U
H18A H 0.1492 0.2657 -0.0102 0.119 Uiso 1 1 calc R
H18B H 0.1161 0.2961 -0.0209 0.119 Uiso 1 1 calc R
H18C H 0.1068 0.2520 -0.0281 0.119 Uiso 1 1 calc R
C19 C 0.15355(13) 0.13056(14) 0.3965(3) 0.0731(12) Uani 1 1 d U
H19A H 0.1274 0.1235 0.4127 0.088 Uiso 1 1 calc R
H19B H 0.1594 0.1552 0.4251 0.088 Uiso 1 1 calc R
C20 C 0.18100(14) 0.10052(13) 0.4301(3) 0.0720(12) Uani 1 1 d U
H20A H 0.1776 0.0960 0.4963 0.086 Uiso 1 1 calc R
H20B H 0.1770 0.0765 0.3971 0.086 Uiso 1 1 calc R
C21 C 0.24871(13) 0.09389(12) 0.4535(3) 0.0659(11) Uani 1 1 d U
H21A H 0.2519 0.0693 0.4223 0.079 Uiso 1 1 calc R
H21B H 0.2433 0.0892 0.5188 0.079 Uiso 1 1 calc R
C22 C 0.28422(13) 0.11762(12) 0.4433(3) 0.0658(11) Uani 1 1 d U
H22A H 0.2805 0.1428 0.4710 0.079 Uiso 1 1 calc R
H22B H 0.3057 0.1052 0.4741 0.079 Uiso 1 1 calc R
C23 C 0.30853(11) 0.12058(12) 0.0736(3) 0.0610(10) Uani 1 1 d U
H23A H 0.3330 0.1086 0.0588 0.073 Uiso 1 1 calc R
H23B H 0.3082 0.1463 0.0470 0.073 Uiso 1 1 calc R
C24 C 0.27600(12) 0.09705(12) 0.0350(3) 0.0618(10) Uani 1 1 d U
H24A H 0.2782 0.0950 -0.0322 0.074 Uiso 1 1 calc R
H24B H 0.2764 0.0714 0.0615 0.074 Uiso 1 1 calc R
C25 C 0.20773(12) 0.10249(12) 0.0145(3) 0.0605(10) Uani 1 1 d U
H25A H 0.1989 0.0788 0.0432 0.073 Uiso 1 1 calc R
H25B H 0.2125 0.0977 -0.0511 0.073 Uiso 1 1 calc R
C26 C 0.17860(12) 0.13384(12) 0.0266(3) 0.0599(10) Uani 1 1 d U
H26A H 0.1889 0.1583 0.0057 0.072 Uiso 1 1 calc R
H26B H 0.1555 0.1282 -0.0089 0.072 Uiso 1 1 calc R
C27 C 0.24366(11) 0.22090(11) 0.2466(3) 0.0570(9) Uani 1 1 d U
C28 C 0.25554(11) 0.25038(10) 0.1785(3) 0.0579(9) Uani 1 1 d U
C29 C 0.26356(12) 0.25068(11) 0.0833(3) 0.0594(9) Uani 1 1 d U
C30 C 0.27617(13) 0.28398(11) 0.0375(3) 0.0669(10) Uani 1 1 d U
H30A H 0.2773 0.3070 0.0703 0.080 Uiso 1 1 calc R
C31 C 0.28674(14) 0.28340(12) -0.0534(3) 0.0722(11) Uani 1 1 d U
H31A H 0.2948 0.3061 -0.0815 0.087 Uiso 1 1 calc R
C32 C 0.28585(14) 0.24902(12) -0.1068(3) 0.0720(11) Uani 1 1 d U
C33 C 0.27107(14) 0.21607(12) -0.0617(3) 0.0716(11) Uani 1 1 d U
H33A H 0.2683 0.1933 -0.0952 0.086 Uiso 1 1 calc R
C34 C 0.26082(13) 0.21699(12) 0.0301(3) 0.0659(10) Uani 1 1 d U
H34A H 0.2518 0.1946 0.0582 0.079 Uiso 1 1 calc R
C35 C 0.29669(18) 0.21367(16) -0.2551(4) 0.0940(15) Uani 1 1 d U
H35A H 0.2874 0.2210 -0.3163 0.113 Uiso 1 1 calc R
H35B H 0.2780 0.1961 -0.2284 0.113 Uiso 1 1 calc R
C36 C 0.3335(2) 0.1930(2) -0.2664(4) 0.1123(19) Uani 1 1 d U
H36A H 0.3524 0.2107 -0.2916 0.135 Uiso 1 1 calc R
H36B H 0.3299 0.1725 -0.3113 0.135 Uiso 1 1 calc R
C37 C 0.3488(2) 0.1762(2) -0.1779(5) 0.140(3) Uani 1 1 d U
H37A H 0.3733 0.1644 -0.1897 0.209 Uiso 1 1 calc R
H37B H 0.3311 0.1571 -0.1549 0.209 Uiso 1 1 calc R
H37C H 0.3518 0.1962 -0.1323 0.209 Uiso 1 1 calc R
C38 C 0.31450(18) 0.28219(16) -0.2411(4) 0.0956(15) Uani 1 1 d U
H38A H 0.2986 0.3043 -0.2259 0.115 Uiso 1 1 calc R
H38B H 0.3134 0.2786 -0.3081 0.115 Uiso 1 1 calc R
C39 C 0.3546(2) 0.2909(2) -0.2148(5) 0.123(2) Uani 1 1 d U
H39A H 0.3705 0.2684 -0.2267 0.148 Uiso 1 1 calc R
H39B H 0.3558 0.2963 -0.1486 0.148 Uiso 1 1 calc R
C40 C 0.3705(3) 0.3249(3) -0.2684(7) 0.173(3) Uani 1 1 d U
H40A H 0.3966 0.3295 -0.2497 0.260 Uiso 1 1 calc R
H40B H 0.3552 0.3473 -0.2555 0.260 Uiso 1 1 calc R
H40C H 0.3697 0.3194 -0.3339 0.260 Uiso 1 1 calc R
C6 C 0.15027(11) 0.32458(11) 0.3160(3) 0.0596(9) Uani 1 1 d U
H6A H 0.1457 0.3242 0.3799 0.071 Uiso 1 1 calc R
C7 C 0.17570(11) 0.35089(11) 0.2782(3) 0.0565(9) Uani 1 1 d U
C8 C 0.18221(11) 0.35204(11) 0.1819(3) 0.0560(9) Uani 1 1 d U
C9 C 0.16262(12) 0.32673(11) 0.1241(3) 0.0605(9) Uani 1 1 d U
H9A H 0.1661 0.3279 0.0599 0.073 Uiso 1 1 calc R
Cl1 Cl 0.13950(4) -0.00974(5) 0.48240(9) 0.0886(4) Uani 1 1 d .
O9 O 0.1419(3) -0.0451(2) 0.4405(7) 0.258(4) Uani 1 1 d .
O10 O 0.11749(16) -0.0142(3) 0.5601(3) 0.201(3) Uani 1 1 d .
O11 O 0.17552(17) -0.0003(2) 0.4946(5) 0.187(3) Uani 1 1 d .
O12 O 0.12141(14) 0.01399(18) 0.4167(3) 0.155(2) Uani 1 1 d .
O13 O 0.23994(14) -0.01111(14) 0.3683(3) 0.1040(12) Uani 1 1 d .
H4 H 0.2183 -0.0118 0.3940 0.15(3) Uiso 1 1 d R
H3 H 0.2444 -0.0312 0.3402 0.27(7) Uiso 1 1 d R

loop_
_atom_site_aniso_label
_atom_site_aniso_U_11
_atom_site_aniso_U_22
_atom_site_aniso_U_33
_atom_site_aniso_U_23
_atom_site_aniso_U_13
_atom_site_aniso_U_12
Na1 0.0708(10) 0.0437(8) 0.0584(9) -0.0018(6) 0.0016(7) -0.0054(7)
O1 0.0753(19) 0.0562(16) 0.0620(17) 0.0046(13) 0.0061(14) 0.0006(14)
O2 0.0709(18) 0.0561(16) 0.0690(18) 0.0203(13) 0.0040(14) -0.0034(14)
O3 0.0671(17) 0.0603(16) 0.0545(16) 0.0023(12) -0.0032(13) -0.0101(13)
O4 0.0647(17) 0.0621(17) 0.0563(16) -0.0087(13) -0.0004(13) -0.0089(13)
O5 0.0551(16) 0.0676(17) 0.0696(18) -0.0226(14) -0.0025(13) 0.0012(13)
O6 0.0658(17) 0.0525(15) 0.0597(16) -0.0023(12) 0.0029(13) 0.0065(13)
O7 0.083(2) 0.0410(15) 0.0784(19) -0.0048(13) 0.0061(15) -0.0081(13)
O8 0.117(3) 0.056(2) 0.082(3) -0.006(2) 0.002(2) -0.0029(19)
N1 0.110(3) 0.069(2) 0.068(2) -0.0017(19) 0.019(2) 0.000(2)
C1 0.054(2) 0.051(2) 0.068(2) -0.0004(18) 0.0045(17) -0.0039(17)
C2 0.059(2) 0.056(2) 0.073(2) -0.0030(18) 0.0109(18) -0.0059(18)
C3 0.0505(19) 0.0526(19) 0.081(2) -0.0060(18) 0.0035(17) -0.0023(16)
C4 0.057(2) 0.057(2) 0.090(2) -0.0089(18) 0.0076(19) 0.0012(17)
C5 0.0524(19) 0.0500(19) 0.082(2) -0.0043(17) 0.0018(18) 0.0031(16)
C10 0.056(2) 0.0532(19) 0.075(2) -0.0029(17) -0.0100(17) 0.0049(17)
C11 0.059(2) 0.0537(19) 0.087(2) -0.0042(18) -0.0155(18) -0.0008(17)
C12 0.0526(19) 0.0527(19) 0.078(2) -0.0029(18) -0.0098(17) -0.0008(16)
C13 0.055(2) 0.053(2) 0.068(2) -0.0032(18) -0.0088(18) -0.0025(17)
C14 0.0503(19) 0.051(2) 0.065(2) -0.0066(17) -0.0027(17) -0.0014(16)
C15 0.059(2) 0.066(2) 0.121(3) -0.013(2) 0.002(2) 0.001(2)
C16 0.064(2) 0.061(2) 0.115(3) -0.007(2) -0.019(2) 0.0020(19)
C17 0.086(3) 0.069(3) 0.103(4) -0.013(3) 0.032(3) -0.005(2)
C18 0.100(3) 0.060(3) 0.077(3) -0.002(2) -0.031(3) -0.003(2)
C19 0.069(3) 0.081(3) 0.070(3) 0.009(2) 0.015(2) -0.008(2)
C20 0.087(3) 0.069(3) 0.060(2) 0.015(2) 0.009(2) -0.014(2)
C21 0.086(3) 0.056(2) 0.055(2) 0.0119(18) -0.007(2) -0.003(2)
C22 0.081(3) 0.062(2) 0.054(2) 0.0054(19) -0.009(2) 0.002(2)
C23 0.056(2) 0.066(2) 0.060(2) -0.0097(19) 0.0051(18) 0.0033(19)
C24 0.065(2) 0.061(2) 0.059(2) -0.0142(18) 0.0063(19) 0.0058(19)
C25 0.065(2) 0.061(2) 0.055(2) -0.0126(18) -0.0012(18) -0.0079(19)
C26 0.062(2) 0.063(2) 0.055(2) -0.0049(18) -0.0046(18) -0.0056(19)
C27 0.061(2) 0.043(2) 0.067(2) -0.0044(17) 0.0014(18) -0.0001(17)
C28 0.061(2) 0.0447(19) 0.068(2) -0.0041(17) 0.0047(18) -0.0016(16)
C29 0.069(2) 0.0434(18) 0.066(2) -0.0025(16) 0.0056(18) 0.0001(17)
C30 0.084(3) 0.0442(19) 0.072(2) -0.0065(18) 0.009(2) -0.0027(18)
C31 0.093(3) 0.047(2) 0.077(3) 0.0036(19) 0.011(2) -0.003(2)
C32 0.090(3) 0.057(2) 0.069(2) -0.0010(19) 0.009(2) 0.001(2)
C33 0.092(3) 0.050(2) 0.072(2) -0.0062(19) 0.009(2) -0.005(2)
C34 0.081(2) 0.047(2) 0.070(2) -0.0004(18) 0.008(2) -0.0075(18)
C35 0.122(4) 0.084(3) 0.075(3) -0.010(2) 0.011(3) 0.007(3)
C36 0.138(5) 0.106(4) 0.092(4) -0.018(3) 0.015(3) 0.023(4)
C37 0.160(6) 0.138(6) 0.121(5) -0.024(4) -0.012(5) 0.054(5)
C38 0.113(4) 0.081(3) 0.092(3) 0.012(3) 0.027(3) 0.003(3)
C39 0.120(5) 0.107(4) 0.143(5) 0.014(4) 0.037(4) -0.009(4)
C40 0.157(7) 0.142(6) 0.221(8) 0.033(6) 0.065(6) -0.015(5)
C6 0.055(2) 0.056(2) 0.067(2) -0.0055(18) 0.0046(18) 0.0045(17)
C7 0.052(2) 0.051(2) 0.067(2) -0.0074(18) -0.0033(18) 0.0042(17)
C8 0.055(2) 0.050(2) 0.062(2) -0.0007(17) -0.0071(17) 0.0062(17)
C9 0.061(2) 0.056(2) 0.065(2) -0.0014(18) -0.0122(18) 0.0047(18)
Cl1 0.0779(9) 0.1121(11) 0.0758(8) 0.0215(7) 0.0050(7) 0.0036(7)
O9 0.386(14) 0.148(6) 0.239(9) 0.010(6) 0.037(8) -0.003(7)
O10 0.125(4) 0.396(11) 0.082(3) 0.051(4) 0.004(3) 0.018(5)
O11 0.102(4) 0.256(8) 0.201(6) 0.038(5) -0.036(4) -0.009(4)
O12 0.128(4) 0.235(6) 0.101(3) 0.046(4) 0.006(3) 0.062(4)
O13 0.095(3) 0.106(3) 0.112(3) 0.006(2) -0.010(2) -0.018(2)

loop_
_atom_type_symbol
_atom_type_description
_atom_type_scat_dispersion_real
_atom_type_scat_dispersion_imag
_atom_type_scat_source
C C 0.0033 0.0016 'International Tables Vol C Tables 4.2.6.8 and 6.1.1.4'
H H 0.0000 0.0000 'International Tables Vol C Tables 4.2.6.8 and 6.1.1.4'
N N 0.0061 0.0033 'International Tables Vol C Tables 4.2.6.8 and 6.1.1.4'
O O 0.0106 0.0060 'International Tables Vol C Tables 4.2.6.8 and 6.1.1.4'
Na Na 0.0362 0.0249 'International Tables Vol C Tables 4.2.6.8 and 6.1.1.4'
Cl Cl 0.1484 0.1585 'International Tables Vol C Tables 4.2.6.8 and 6.1.1.4'

loop_
_geom_angle_atom_site_label_1
_geom_angle_atom_site_label_2
_geom_angle_atom_site_label_3
_geom_angle
_geom_angle_site_symmetry_1
_geom_angle_site_symmetry_3
O7 Na1 O8 172.91(15) . .
O7 Na1 O5 96.24(11) . .
O8 Na1 O5 85.20(13) . .
O7 Na1 O2 93.63(11) . .
O8 Na1 O2 85.27(13) . .
O5 Na1 O2 169.90(11) . .
O7 Na1 O3 86.16(11) . .
O8 Na1 O3 87.09(13) . .
O5 Na1 O3 119.64(10) . .
O2 Na1 O3 63.14(9) . .
O7 Na1 O4 86.84(11) . .
O8 Na1 O4 87.72(13) . .
O5 Na1 O4 62.18(9) . .
O2 Na1 O4 120.72(10) . .
O3 Na1 O4 57.75(9) . .
O7 Na1 O6 84.59(10) . .
O8 Na1 O6 102.18(13) . .
O5 Na1 O6 62.39(9) . .
O2 Na1 O6 116.62(10) . .
O3 Na1 O6 170.71(10) . .
O4 Na1 O6 122.39(10) . .
O7 Na1 O1 84.68(10) . .
O8 Na1 O1 100.88(13) . .
O5 Na1 O1 117.06(10) . .
O2 Na1 O1 61.71(9) . .
O3 Na1 O1 123.19(10) . .
O4 Na1 O1 171.34(10) . .
O6 Na1 O1 55.04(9) . .
C1 O1 C19 118.3(3) . .
C1 O1 Na1 106.4(2) . .
C19 O1 Na1 113.7(2) . .
C20 O2 C21 114.5(3) . .
C20 O2 Na1 112.4(2) . .
C21 O2 Na1 108.8(2) . .
C8 O3 C22 118.2(3) 13 .
C8 O3 Na1 110.0(2) 13 .
C22 O3 Na1 117.1(2) . .
C7 O4 C23 118.7(3) 13 .
C7 O4 Na1 108.6(2) 13 .
C23 O4 Na1 117.4(2) . .
C24 O5 C25 115.8(3) . .
C24 O5 Na1 113.2(2) . .
C25 O5 Na1 111.2(2) . .
C14 O6 C26 118.3(3) . .
C14 O6 Na1 107.5(2) . .
C26 O6 Na1 114.1(2) . .
C27 O7 Na1 171.4(3) . .
Na1 O8 H1 133(4) . .
Na1 O8 H2 124(4) . .
H1 O8 H2 100(5) . .
C32 N1 C38 122.0(4) . .
C32 N1 C35 122.9(4) . .
C38 N1 C35 115.1(4) . .
O1 C1 C14 115.0(3) . .
O1 C1 C2 125.5(4) . .
C14 C1 C2 119.4(4) . .
C3 C2 C1 120.0(4) . .
C3 C2 H2A 120.0 . .
C1 C2 H2A 120.0 . .
C2 C3 C12 120.2(4) . .
C2 C3 C4 124.9(4) . .
C12 C3 C4 114.8(4) . .
C17 C4 C3 114.0(4) . .
C17 C4 C5 114.4(4) . .
C3 C4 C5 105.6(3) . .
C17 C4 C15 111.7(4) . .
C3 C4 C15 105.4(4) . .
C5 C4 C15 104.9(4) . .
C6 C5 C10 120.5(4) . .
C6 C5 C4 125.6(4) . .
C10 C5 C4 113.9(4) . .
C9 C10 C5 120.0(4) . .
C9 C10 C11 124.9(4) . .
C5 C10 C11 115.0(4) . .
C18 C11 C10 114.4(4) . .
C18 C11 C12 114.7(4) . .
C10 C11 C12 105.0(3) . .
C18 C11 C16 111.8(4) . .
C10 C11 C16 104.0(3) . .
C12 C11 C16 106.0(4) . .
C3 C12 C13 120.3(4) . .
C3 C12 C11 114.3(4) . .
C13 C12 C11 125.3(4) . .
C14 C13 C12 119.2(4) . .
C14 C13 H13A 120.4 . .
C12 C13 H13A 120.4 . .
C13 C14 O6 125.3(4) . .
C13 C14 C1 120.8(4) . .
O6 C14 C1 113.9(3) . .
C16 C15 C4 111.6(4) . .
C16 C15 H15A 109.3 . .
C4 C15 H15A 109.3 . .
C16 C15 H15B 109.3 . .
C4 C15 H15B 109.3 . .
H15A C15 H15B 108.0 . .
C15 C16 C11 111.4(4) . .
C15 C16 H16A 109.4 . .
C11 C16 H16A 109.4 . .
C15 C16 H16B 109.4 . .
C11 C16 H16B 109.4 . .
H16A C16 H16B 108.0 . .
C4 C17 H17A 109.5 . .
C4 C17 H17B 109.5 . .
H17A C17 H17B 109.5 . .
C4 C17 H17C 109.5 . .
H17A C17 H17C 109.5 . .
H17B C17 H17C 109.5 . .
C11 C18 H18A 109.5 . .
C11 C18 H18B 109.5 . .
H18A C18 H18B 109.5 . .
C11 C18 H18C 109.5 . .
H18A C18 H18C 109.5 . .
H18B C18 H18C 109.5 . .
O1 C19 C20 107.7(4) . .
O1 C19 H19A 110.2 . .
C20 C19 H19A 110.2 . .
O1 C19 H19B 110.2 . .
C20 C19 H19B 110.2 . .
H19A C19 H19B 108.5 . .
O2 C20 C19 105.8(3) . .
O2 C20 H20A 110.6 . .
C19 C20 H20A 110.6 . .
O2 C20 H20B 110.6 . .
C19 C20 H20B 110.6 . .
H20A C20 H20B 108.7 . .
O2 C21 C22 106.7(3) . .
O2 C21 H21A 110.4 . .
C22 C21 H21A 110.4 . .
O2 C21 H21B 110.4 . .
C22 C21 H21B 110.4 . .
H21A C21 H21B 108.6 . .
O3 C22 C21 107.0(3) . .
O3 C22 H22A 110.3 . .
C21 C22 H22A 110.3 . .
O3 C22 H22B 110.3 . .
C21 C22 H22B 110.3 . .
H22A C22 H22B 108.6 . .
O4 C23 C24 107.2(3) . .
O4 C23 H23A 110.3 . .
C24 C23 H23A 110.3 . .
O4 C23 H23B 110.3 . .
C24 C23 H23B 110.3 . .
H23A C23 H23B 108.5 . .
O5 C24 C23 106.9(3) . .
O5 C24 H24A 110.3 . .
C23 C24 H24A 110.3 . .
O5 C24 H24B 110.3 . .
C23 C24 H24B 110.3 . .
H24A C24 H24B 108.6 . .
O5 C25 C26 105.4(3) . .
O5 C25 H25A 110.7 . .
C26 C25 H25A 110.7 . .
O5 C25 H25B 110.7 . .
C26 C25 H25B 110.7 . .
H25A C25 H25B 108.8 . .
O6 C26 C25 106.1(3) . .
O6 C26 H26A 110.5 . .
C25 C26 H26A 110.5 . .
O6 C26 H26B 110.5 . .
C25 C26 H26B 110.5 . .
H26A C26 H26B 108.7 . .
O7 C27 C28 135.1(4) . 13
O7 C27 C28 134.5(4) . .
C28 C27 C28 90.4(3) 13 .
C29 C28 C27 135.2(4) . 13
C29 C28 C27 135.3(3) . .
C27 C28 C27 89.6(3) 13 .
C28 C29 C34 120.9(4) . .
C28 C29 C30 121.9(4) . .
C34 C29 C30 117.2(4) . .
C31 C30 C29 121.6(4) . .
C31 C30 H30A 119.2 . .
C29 C30 H30A 119.2 . .
C30 C31 C32 121.8(4) . .
C30 C31 H31A 119.1 . .
C32 C31 H31A 119.1 . .
N1 C32 C33 122.5(4) . .
N1 C32 C31 121.2(4) . .
C33 C32 C31 116.3(4) . .
C34 C33 C32 121.2(4) . .
C34 C33 H33A 119.4 . .
C32 C33 H33A 119.4 . .
C33 C34 C29 121.8(4) . .
C33 C34 H34A 119.1 . .
C29 C34 H34A 119.1 . .
N1 C35 C36 115.5(5) . .
N1 C35 H35A 108.4 . .
C36 C35 H35A 108.4 . .
N1 C35 H35B 108.4 . .
C36 C35 H35B 108.4 . .
H35A C35 H35B 107.5 . .
C35 C36 C37 113.9(5) . .
C35 C36 H36A 108.8 . .
C37 C36 H36A 108.8 . .
C35 C36 H36B 108.8 . .
C37 C36 H36B 108.8 . .
H36A C36 H36B 107.7 . .
C36 C37 H37A 109.5 . .
C36 C37 H37B 109.5 . .
H37A C37 H37B 109.5 . .
C36 C37 H37C 109.5 . .
H37A C37 H37C 109.5 . .
H37B C37 H37C 109.5 . .
N1 C38 C39 114.8(5) . .
N1 C38 H38A 108.6 . .
C39 C38 H38A 108.6 . .
N1 C38 H38B 108.6 . .
C39 C38 H38B 108.6 . .
H38A C38 H38B 107.5 . .
C38 C39 C40 111.9(7) . .
C38 C39 H39A 109.2 . .
C40 C39 H39A 109.2 . .
C38 C39 H39B 109.2 . .
C40 C39 H39B 109.2 . .
H39A C39 H39B 107.9 . .
C39 C40 H40A 109.5 . .
C39 C40 H40B 109.5 . .
H40A C40 H40B 109.5 . .
C39 C40 H40C 109.5 . .
H40A C40 H40C 109.5 . .
H40B C40 H40C 109.5 . .
C7 C6 C5 119.3(4) . .
C7 C6 H6A 120.3 . .
C5 C6 H6A 120.3 . .
O4 C7 C6 125.2(4) 13 .
O4 C7 C8 114.2(3) 13 .
C6 C7 C8 120.6(4) . .
O3 C8 C9 125.5(4) 13 .
O3 C8 C7 115.0(3) 13 .
C9 C8 C7 119.5(4) . .
C10 C9 C8 120.0(4) . .
C10 C9 H9A 120.0 . .
C8 C9 H9A 120.0 . .
O11 Cl1 O10 117.2(4) . .
O11 Cl1 O9 103.0(6) . .
O10 Cl1 O9 107.0(6) . .
O11 Cl1 O12 111.8(4) . .
O10 Cl1 O12 111.5(3) . .
O9 Cl1 O12 105.1(5) . .
H4 O13 H3 111.2 . .

loop_
_geom_bond_atom_site_label_1
_geom_bond_atom_site_label_2
_geom_bond_distance
_geom_bond_site_symmetry_2
Na1 O7 2.252(3) .
Na1 O8 2.361(4) .
Na1 O5 2.563(3) .
Na1 O2 2.581(3) .
Na1 O3 2.614(3) .
Na1 O4 2.650(3) .
Na1 O6 2.715(3) .
Na1 O1 2.758(3) .
O1 C1 1.376(5) .
O1 C19 1.427(5) .
O2 C20 1.415(5) .
O2 C21 1.423(5) .
O3 C8 1.366(5) 13
O3 C22 1.417(5) .
O4 C7 1.379(5) 13
O4 C23 1.422(5) .
O5 C24 1.407(5) .
O5 C25 1.424(5) .
O6 C14 1.385(4) .
O6 C26 1.431(5) .
O7 C27 1.224(4) .
O8 H1 0.782(19) .
O8 H2 0.811(19) .
N1 C32 1.356(6) .
N1 C38 1.451(6) .
N1 C35 1.472(6) .
C1 C14 1.387(5) .
C1 C2 1.393(6) .
C2 C3 1.379(6) .
C2 H2A 0.9300 .
C3 C12 1.383(6) .
C3 C4 1.527(6) .
C4 C17 1.519(7) .
C4 C5 1.527(6) .
C4 C15 1.570(7) .
C5 C6 1.388(6) .
C5 C10 1.391(6) .
C10 C9 1.386(6) .
C10 C11 1.529(6) .
C11 C18 1.511(6) .
C11 C12 1.536(6) .
C11 C16 1.576(6) .
C12 C13 1.390(6) .
C13 C14 1.381(5) .
C13 H13A 0.9300 .
C15 C16 1.505(7) .
C15 H15A 0.9700 .
C15 H15B 0.9700 .
C16 H16A 0.9700 .
C16 H16B 0.9700 .
C17 H17A 0.9600 .
C17 H17B 0.9600 .
C17 H17C 0.9600 .
C18 H18A 0.9600 .
C18 H18B 0.9600 .
C18 H18C 0.9600 .
C19 C20 1.494(6) .
C19 H19A 0.9700 .
C19 H19B 0.9700 .
C20 H20A 0.9700 .
C20 H20B 0.9700 .
C21 C22 1.491(6) .
C21 H21A 0.9700 .
C21 H21B 0.9700 .
C22 H22A 0.9700 .
C22 H22B 0.9700 .
C23 C24 1.500(6) .
C23 H23A 0.9700 .
C23 H23B 0.9700 .
C24 H24A 0.9700 .
C24 H24B 0.9700 .
C25 C26 1.497(6) .
C25 H25A 0.9700 .
C25 H25B 0.9700 .
C26 H26A 0.9700 .
C26 H26B 0.9700 .
C27 C28 1.466(5) 13
C27 C28 1.474(5) .
C28 C29 1.395(6) .
C28 C27 1.466(5) 13
C29 C34 1.400(5) .
C29 C30 1.400(6) .
C30 C31 1.355(6) .
C30 H30A 0.9300 .
C31 C32 1.419(6) .
C31 H31A 0.9300 .
C32 C33 1.412(6) .
C33 C34 1.366(6) .
C33 H33A 0.9300 .
C34 H34A 0.9300 .
C35 C36 1.474(8) .
C35 H35A 0.9700 .
C35 H35B 0.9700 .
C36 C37 1.496(9) .
C36 H36A 0.9700 .
C36 H36B 0.9700 .
C37 H37A 0.9600 .
C37 H37B 0.9600 .
C37 H37C 0.9600 .
C38 C39 1.476(9) .
C38 H38A 0.9700 .
C38 H38B 0.9700 .
C39 C40 1.514(10) .
C39 H39A 0.9700 .
C39 H39B 0.9700 .
C40 H40A 0.9600 .
C40 H40B 0.9600 .
C40 H40C 0.9600 .
C6 C7 1.382(6) .
C6 H6A 0.9300 .
C7 O4 1.379(5) 13
C7 C8 1.400(6) .
C8 O3 1.366(5) 13
C8 C9 1.387(5) .
C9 H9A 0.9300 .
Cl1 O11 1.305(6) .
Cl1 O10 1.361(5) .
Cl1 O9 1.371(8) .
Cl1 O12 1.402(5) .
O13 H4 0.8374 .
O13 H3 0.8205 .
